data_7705552
loop_
_publ_author_name
'R\"osch, Andreas'
'Herzog, Christoph M.'
'Schreiner, Simon H. F.'
'G\"orls, Helmar'
'Kretschmer, Robert'

_publ_section_title
;
 Ditopic bis(<i>N</i>,<i>N</i>',<i>N</i>'-substituted 1,2-ethanediamine)
 ligands: synthesis and coordination chemistry.
;
_journal_issue 39
_journal_name_full 'Dalton transactions (Cambridge, England : 2003)'
_journal_page_first 13818
_journal_page_last 13828
_journal_paper_doi 10.1039/d0dt03124k
_journal_volume 49
_journal_year 2020
_chemical_formula_moiety 'C24 H38 N4'
_chemical_formula_sum 'C24 H38 N4'
_chemical_formula_weight 382.58
_space_group_crystal_system monoclinic
_space_group_IT_number 14
_space_group_name_Hall '-P 2ybc'
_space_group_name_H-M_alt 'P 1 21/c 1'
_atom_sites_solution_hydrogens mixed
_audit_creation_method SHELXL-2018/3
_audit_update_record
;
2020-08-31 deposited with the CCDC.	2020-09-24 downloaded from the CCDC.
;
_cell_angle_alpha 90
_cell_angle_beta 114.3273(16)
_cell_angle_gamma 90
_cell_formula_units_Z 2
_cell_length_a 8.05464(11)
_cell_length_b 18.54236(19)
_cell_length_c 8.27176(10)
_cell_measurement_reflns_used 34806
_cell_measurement_temperature 123(2)
_cell_measurement_theta_max 74.203
_cell_measurement_theta_min 4.770
_cell_volume 1125.71(3)
_computing_cell_refinement 'CrysAlisPro 1.171.38.43 (Rigaku OD, 2015)'
_computing_data_collection 'CrysAlisPro 1.171.38.43 (Rigaku OD, 2015)'
_computing_data_reduction 'CrysAlisPro 1.171.38.43 (Rigaku OD, 2015)'
_computing_molecular_graphics SHELXTL/PC
_computing_publication_material 'SHELXL-2018/3 (Sheldrick, 2018)'
_computing_structure_refinement 'SHELXL-2018/3 (Sheldrick, 2018)'
_computing_structure_solution 'SHELXT 2014/5 (Sheldrick, 2014)'
_diffrn_ambient_temperature 123(2)
_diffrn_measured_fraction_theta_full 0.999
_diffrn_measured_fraction_theta_max 0.998
_diffrn_measurement_device_type 'Xcalibur, AtlasS2, Gemini ultra'
_diffrn_measurement_method '\w scans'
_diffrn_radiation_type CuK\a
_diffrn_radiation_wavelength 1.54184
_diffrn_reflns_av_R_equivalents 0.0381
_diffrn_reflns_av_unetI/netI 0.0119
_diffrn_reflns_Laue_measured_fraction_full 0.999
_diffrn_reflns_Laue_measured_fraction_max 0.998
_diffrn_reflns_limit_h_max 10
_diffrn_reflns_limit_h_min -9
_diffrn_reflns_limit_k_max 23
_diffrn_reflns_limit_k_min -23
_diffrn_reflns_limit_l_max 10
_diffrn_reflns_limit_l_min -10
_diffrn_reflns_number 34806
_diffrn_reflns_point_group_measured_fraction_full 0.999
_diffrn_reflns_point_group_measured_fraction_max 0.998
_diffrn_reflns_theta_full 67.684
_diffrn_reflns_theta_max 74.203
_diffrn_reflns_theta_min 4.770
_diffrn_source 'micro-focus sealed X-ray tube'
_exptl_absorpt_coefficient_mu 0.511
_exptl_absorpt_correction_T_max 0.975
_exptl_absorpt_correction_T_min 0.866
_exptl_absorpt_correction_type gaussian
_exptl_absorpt_process_details
; 
CrysAlisPro 1.171.38.43 (Rigaku Oxford Diffraction, 2015) 
Numerical absorption correction based on gaussian integration over 
   a multifaceted crystal model 
Empirical absorption correction using spherical harmonics, 
 implemented in SCALE3 ABSPACK scaling algorithm. 
;
_exptl_crystal_colour colourless
_exptl_crystal_density_diffrn 1.129
_exptl_crystal_density_method 'not measured'
_exptl_crystal_description prism
_exptl_crystal_F_000 420
_exptl_crystal_size_max 0.144
_exptl_crystal_size_mid 0.132
_exptl_crystal_size_min 0.112
_refine_diff_density_max 0.220
_refine_diff_density_min -0.182
_refine_diff_density_rms 0.036
_refine_ls_extinction_method none
_refine_ls_goodness_of_fit_ref 1.031
_refine_ls_hydrogen_treatment mixed
_refine_ls_matrix_type full
_refine_ls_number_parameters 134
_refine_ls_number_reflns 2280
_refine_ls_number_restraints 0
_refine_ls_restrained_S_all 1.031
_refine_ls_R_factor_all 0.0366
_refine_ls_R_factor_gt 0.0339
_refine_ls_shift/su_max 0.000
_refine_ls_shift/su_mean 0.000
_refine_ls_structure_factor_coef Fsqd
_refine_ls_weighting_details 'w=1/[\s^2^(Fo^2^)+(0.0481P)^2^+0.2862P] where P=(Fo^2^+2Fc^2^)/3'
_refine_ls_weighting_scheme calc
_refine_ls_wR_factor_gt 0.0885
_refine_ls_wR_factor_ref 0.0918
_reflns_Friedel_coverage 0.000
_reflns_number_gt 2115
_reflns_number_total 2280
_reflns_threshold_expression 'I > 2\s(I)'
_cod_data_source_file d0dt03124k2.cif
_cod_data_source_block FO7259_2b
_cod_depositor_comments 'Adding full bibliography for 7705549--7705563.cif.'
_cod_original_sg_symbol_H-M 'P 21/c'
_cod_database_code 7705552
_shelx_shelxl_version_number 2018/3
_shelx_space_group_comment
; 
The symmetry employed for this shelxl refinement is uniquely defined 
by the following loop, which should always be used as a source of 
symmetry information in preference to the above space-group names. 
They are only intended as comments. 
;
_shelx_estimated_absorpt_t_min 0.930
_shelx_estimated_absorpt_t_max 0.945

loop_
_space_group_symop_operation_xyz
'x, y, z'
'-x, y+1/2, -z+1/2'
'-x, -y, -z'
'x, -y-1/2, z-1/2'

loop_
_atom_site_label
_atom_site_type_symbol
_atom_site_fract_x
_atom_site_fract_y
_atom_site_fract_z
_atom_site_U_iso_or_equiv
_atom_site_adp_type
_atom_site_occupancy
_atom_site_site_symmetry_order
_atom_site_calc_flag
_atom_site_refinement_flags_posn
_atom_site_refinement_flags_adp
_atom_site_refinement_flags_occupancy
_atom_site_disorder_assembly
_atom_site_disorder_group
N1 N 0.34665(10) 0.29377(4) 0.42011(10) 0.02011(18) Uani 1 1 d . . . . .
N2 N 0.28322(10) 0.44603(4) 0.39530(10) 0.02021(19) Uani 1 1 d . . . . .
C1 C 0.45243(12) 0.22995(5) 0.47658(11) 0.0178(2) Uani 1 1 d . . . . .
C2 C 0.36754(12) 0.16613(5) 0.49476(11) 0.0198(2) Uani 1 1 d . . . . .
C3 C 0.46890(13) 0.10269(5) 0.54164(12) 0.0237(2) Uani 1 1 d . . . . .
H3 H 0.413175 0.059661 0.557249 0.028 Uiso 1 1 calc R U . . .
C4 C 0.64985(14) 0.10127(5) 0.56591(13) 0.0264(2) Uani 1 1 d . . . . .
H4 H 0.717088 0.057520 0.596476 0.032 Uiso 1 1 calc R U . . .
C5 C 0.73161(13) 0.16421(5) 0.54519(12) 0.0242(2) Uani 1 1 d . . . . .
H5 H 0.854894 0.163032 0.559758 0.029 Uiso 1 1 calc R U . . .
C6 C 0.63671(12) 0.22909(5) 0.50346(11) 0.0200(2) Uani 1 1 d . . . . .
C7 C 0.16840(13) 0.16479(5) 0.45847(13) 0.0258(2) Uani 1 1 d . . . . .
H7A H 0.119324 0.116382 0.419701 0.039 Uiso 1 1 calc R U . . .
H7B H 0.102463 0.199745 0.365128 0.039 Uiso 1 1 calc R U . . .
H7C H 0.153801 0.177378 0.566944 0.039 Uiso 1 1 calc R U . . .
C8 C 0.73057(13) 0.29740(5) 0.48812(13) 0.0267(2) Uani 1 1 d . . . . .
H8A H 0.859596 0.287395 0.519218 0.040 Uiso 1 1 calc R U . . .
H8B H 0.719883 0.333828 0.569141 0.040 Uiso 1 1 calc R U . . .
H8C H 0.673257 0.315393 0.366016 0.040 Uiso 1 1 calc R U . . .
C9 C 0.30251(12) 0.33098(5) 0.55400(12) 0.0204(2) Uani 1 1 d . . . . .
H9A H 0.416155 0.344967 0.655931 0.025 Uiso 1 1 calc R U . . .
H9AB H 0.232724 0.298384 0.597772 0.025 Uiso 1 1 calc R U . . .
C10 C 0.19030(12) 0.39774(5) 0.47152(12) 0.0219(2) Uani 1 1 d . . . . .
H10A H 0.071904 0.382879 0.377357 0.026 Uiso 1 1 calc R U . . .
H10B H 0.165461 0.424092 0.563291 0.026 Uiso 1 1 calc R U . . .
C11 C 0.43121(12) 0.48600(5) 0.53357(12) 0.0222(2) Uani 1 1 d . . . . .
H11A H 0.493778 0.454000 0.636746 0.027 Uiso 1 1 calc R U . . .
H11B H 0.379349 0.527135 0.573634 0.027 Uiso 1 1 calc R U . . .
C12 C 0.15261(13) 0.49524(5) 0.26862(13) 0.0284(2) Uani 1 1 d . . . . .
H12A H 0.215812 0.526403 0.216448 0.043 Uiso 1 1 calc R U . . .
H12B H 0.095739 0.524977 0.329744 0.043 Uiso 1 1 calc R U . . .
H12C H 0.058544 0.467375 0.174578 0.043 Uiso 1 1 calc R U . . .
H1N1 H 0.4008(16) 0.3251(6) 0.3763(16) 0.025(3) Uiso 1 1 d . . . . .

loop_
_atom_site_aniso_label
_atom_site_aniso_U_11
_atom_site_aniso_U_22
_atom_site_aniso_U_33
_atom_site_aniso_U_23
_atom_site_aniso_U_13
_atom_site_aniso_U_12
N1 0.0236(4) 0.0205(4) 0.0178(4) 0.0027(3) 0.0102(3) 0.0022(3)
N2 0.0194(4) 0.0192(4) 0.0203(4) 0.0015(3) 0.0064(3) 0.0011(3)
C1 0.0202(4) 0.0201(4) 0.0128(4) -0.0009(3) 0.0065(3) 0.0001(3)
C2 0.0215(4) 0.0223(4) 0.0157(4) -0.0024(3) 0.0078(3) -0.0027(3)
C3 0.0304(5) 0.0187(4) 0.0229(5) -0.0014(3) 0.0117(4) -0.0035(3)
C4 0.0307(5) 0.0220(5) 0.0272(5) -0.0002(4) 0.0125(4) 0.0061(4)
C5 0.0207(4) 0.0298(5) 0.0238(5) -0.0006(4) 0.0107(4) 0.0028(3)
C6 0.0213(4) 0.0236(5) 0.0159(4) -0.0007(3) 0.0084(3) -0.0016(3)
C7 0.0209(5) 0.0296(5) 0.0258(5) -0.0019(4) 0.0085(4) -0.0063(4)
C8 0.0234(5) 0.0294(5) 0.0271(5) 0.0026(4) 0.0103(4) -0.0050(4)
C9 0.0227(4) 0.0208(4) 0.0190(4) 0.0005(3) 0.0099(4) -0.0003(3)
C10 0.0198(4) 0.0228(4) 0.0248(5) -0.0001(3) 0.0108(4) 0.0014(3)
C11 0.0237(5) 0.0218(4) 0.0205(4) -0.0015(3) 0.0084(4) -0.0014(3)
C12 0.0253(5) 0.0271(5) 0.0283(5) 0.0060(4) 0.0065(4) 0.0046(4)

loop_
_atom_type_symbol
_atom_type_description
_atom_type_scat_dispersion_real
_atom_type_scat_dispersion_imag
_atom_type_scat_source
C C 0.0181 0.0091 'International Tables Vol C Tables 4.2.6.8 and 6.1.1.4'
H H 0.0000 0.0000 'International Tables Vol C Tables 4.2.6.8 and 6.1.1.4'
N N 0.0311 0.0180 'International Tables Vol C Tables 4.2.6.8 and 6.1.1.4'

loop_
_geom_angle_atom_site_label_1
_geom_angle_atom_site_label_2
_geom_angle_atom_site_label_3
_geom_angle
_geom_angle_site_symmetry_1
_geom_angle_site_symmetry_3
_geom_angle_publ_flag
C1 N1 C9 116.27(7) . . ?
C1 N1 H1N1 110.5(8) . . ?
C9 N1 H1N1 108.2(8) . . ?
C12 N2 C10 110.25(7) . . ?
C12 N2 C11 110.95(7) . . ?
C10 N2 C11 111.58(7) . . ?
C2 C1 C6 120.09(8) . . ?
C2 C1 N1 118.97(8) . . ?
C6 C1 N1 120.82(8) . . ?
C3 C2 C1 119.05(8) . . ?
C3 C2 C7 119.72(8) . . ?
C1 C2 C7 121.19(8) . . ?
C4 C3 C2 121.12(9) . . ?
C4 C3 H3 119.4 . . ?
C2 C3 H3 119.4 . . ?
C5 C4 C3 119.40(9) . . ?
C5 C4 H4 120.3 . . ?
C3 C4 H4 120.3 . . ?
C4 C5 C6 121.27(9) . . ?
C4 C5 H5 119.4 . . ?
C6 C5 H5 119.4 . . ?
C5 C6 C1 119.03(8) . . ?
C5 C6 C8 120.30(8) . . ?
C1 C6 C8 120.67(8) . . ?
C2 C7 H7A 109.5 . . ?
C2 C7 H7B 109.5 . . ?
H7A C7 H7B 109.5 . . ?
C2 C7 H7C 109.5 . . ?
H7A C7 H7C 109.5 . . ?
H7B C7 H7C 109.5 . . ?
C6 C8 H8A 109.5 . . ?
C6 C8 H8B 109.5 . . ?
H8A C8 H8B 109.5 . . ?
C6 C8 H8C 109.5 . . ?
H8A C8 H8C 109.5 . . ?
H8B C8 H8C 109.5 . . ?
N1 C9 C10 109.18(7) . . ?
N1 C9 H9A 109.8 . . ?
C10 C9 H9A 109.8 . . ?
N1 C9 H9AB 109.8 . . ?
C10 C9 H9AB 109.8 . . ?
H9A C9 H9AB 108.3 . . ?
N2 C10 C9 112.10(7) . . ?
N2 C10 H10A 109.2 . . ?
C9 C10 H10A 109.2 . . ?
N2 C10 H10B 109.2 . . ?
C9 C10 H10B 109.2 . . ?
H10A C10 H10B 107.9 . . ?
N2 C11 C11 111.58(9) . 3_666 ?
N2 C11 H11A 109.3 . . ?
C11 C11 H11A 109.3 3_666 . ?
N2 C11 H11B 109.3 . . ?
C11 C11 H11B 109.3 3_666 . ?
H11A C11 H11B 108.0 . . ?
N2 C12 H12A 109.5 . . ?
N2 C12 H12B 109.5 . . ?
H12A C12 H12B 109.5 . . ?
N2 C12 H12C 109.5 . . ?
H12A C12 H12C 109.5 . . ?
H12B C12 H12C 109.5 . . ?

loop_
_geom_bond_atom_site_label_1
_geom_bond_atom_site_label_2
_geom_bond_distance
_geom_bond_site_symmetry_2
_geom_bond_publ_flag
N1 C1 1.4200(11) . ?
N1 C9 1.4675(11) . ?
N1 H1N1 0.888(13) . ?
N2 C12 1.4591(11) . ?
N2 C10 1.4657(12) . ?
N2 C11 1.4681(12) . ?
C1 C2 1.4055(12) . ?
C1 C6 1.4075(13) . ?
C2 C3 1.3928(13) . ?
C2 C7 1.5055(13) . ?
C3 C4 1.3871(14) . ?
C3 H3 0.9500 . ?
C4 C5 1.3849(14) . ?
C4 H4 0.9500 . ?
C5 C6 1.3903(13) . ?
C5 H5 0.9500 . ?
C6 C8 1.5070(12) . ?
C7 H7A 0.9800 . ?
C7 H7B 0.9800 . ?
C7 H7C 0.9800 . ?
C8 H8A 0.9800 . ?
C8 H8B 0.9800 . ?
C8 H8C 0.9800 . ?
C9 C10 1.5188(12) . ?
C9 H9A 0.9900 . ?
C9 H9AB 0.9900 . ?
C10 H10A 0.9900 . ?
C10 H10B 0.9900 . ?
C11 C11 1.5209(18) 3_666 ?
C11 H11A 0.9900 . ?
C11 H11B 0.9900 . ?
C12 H12A 0.9800 . ?
C12 H12B 0.9800 . ?
C12 H12C 0.9800 . ?
